data_4115302
loop_
_publ_author_name
'Makoto Komiyama'
'Shinichiro Kina'
'Kazunari Matsumura'
'Jun Sumaoka'
'Suzanne Tobey'
'Vincent M. Lynch'
'Eric Anslyn'

_publ_section_title
;
 Trinuclear Copper(II) Complex Showing High Selectivity for the Hydrolysis
 of 2'-5' over 3'-5' for UpU and 3'-5' over 2'-5' for ApA Ribonucleotides
;
_journal_name_full 'Journal of the American Chemical Society'
_journal_page_first 13731
_journal_page_last 13736
_journal_paper_doi 10.1021/ja020877t
_journal_volume 124
_journal_year 2002
_chemical_formula_sum 'C113 H158 Cl12 Cu6 N18 O11'
_chemical_formula_weight 1375.61
_chemical_name_systematic
;
  ?
;
_space_group_IT_number 4
_symmetry_cell_setting monoclinic
_symmetry_space_group_name_Hall 'P 2yb'
_symmetry_space_group_name_H-M 'P 1 21 1'
_atom_sites_solution_hydrogens geom
_atom_sites_solution_primary direct
_atom_sites_solution_secondary difmap
_audit_creation_method SHELXL-97
_cell_angle_alpha 90.00
_cell_angle_beta 94.494(1)
_cell_angle_gamma 90.00
_cell_formula_units_Z 4
_cell_length_a 12.1429(3)
_cell_length_b 33.2454(8)
_cell_length_c 15.7008(4)
_cell_measurement_temperature 153(2)
_cell_volume 6318.9(3)
_computing_data_collection KappaCCD
_computing_data_reduction
;
DENZO and Scalepack (Otwinoski and Minor, 1997)
;
_computing_structure_refinement 'SHELXL-97 (Sheldrick, 1997)'
_computing_structure_solution 'SIR92 (Altomare et al., 1992)'
_diffrn_ambient_temperature 153(2)
_diffrn_measured_fraction_theta_max 0.840
_diffrn_measurement_device_type 'Nonius Kappa CCD'
_diffrn_measurement_method \w-scans
_diffrn_radiation_monochromator graphite
_diffrn_radiation_source 'fine-focus sealed tube'
_diffrn_radiation_type MoK\a
_diffrn_radiation_wavelength 0.71073
_diffrn_reflns_av_R_equivalents 0.0000
_diffrn_reflns_av_sigmaI/netI 0.1556
_diffrn_reflns_limit_h_max 14
_diffrn_reflns_limit_h_min -15
_diffrn_reflns_limit_k_max 33
_diffrn_reflns_limit_k_min -40
_diffrn_reflns_limit_l_max 18
_diffrn_reflns_limit_l_min -18
_diffrn_reflns_number 18056
_diffrn_reflns_theta_full 26.55
_diffrn_reflns_theta_max 26.55
_diffrn_reflns_theta_min 2.97
_exptl_absorpt_coefficient_mu 1.308
_exptl_absorpt_correction_type none
_exptl_crystal_colour blue
_exptl_crystal_density_diffrn 1.446
_exptl_crystal_description needles
_exptl_crystal_F_000 2856
_exptl_crystal_size_max 0.22
_exptl_crystal_size_mid 0.10
_exptl_crystal_size_min 0.04
_refine_diff_density_max 1.024
_refine_diff_density_min -0.933
_refine_diff_density_rms 0.164
_refine_ls_abs_structure_details 'Flack H D (1983), Acta Cryst. A39, 876-881'
_refine_ls_abs_structure_Flack 0.11(2)
_refine_ls_extinction_method none
_refine_ls_goodness_of_fit_ref 1.867
_refine_ls_hydrogen_treatment mixed
_refine_ls_matrix_type fullcycle
_refine_ls_number_parameters 1455
_refine_ls_number_reflns 18056
_refine_ls_number_restraints 967
_refine_ls_restrained_S_all 1.855
_refine_ls_R_factor_all 0.1953
_refine_ls_R_factor_gt 0.1160
_refine_ls_shift/su_max 0.031
_refine_ls_shift/su_mean 0.001
_refine_ls_structure_factor_coef Fsqd
_refine_ls_weighting_details 'calc w=1/[\s^2^(Fo^2^)+(0.0200P)^2^] where P=(Fo^2^+2Fc^2^)/3'
_refine_ls_weighting_scheme calc
_refine_ls_wR_factor_gt 0.1639
_refine_ls_wR_factor_ref 0.1798
_reflns_number_gt 11011
_reflns_number_total 18056
_reflns_threshold_expression >2sigma(I)
_cod_data_source_file ja020877t_s1.cif
_cod_data_source_block cuhex
_cod_database_code 4115302

loop_
_symmetry_equiv_pos_as_xyz
'x, y, z'
'-x, y+1/2, -z'

loop_
_atom_site_label
_atom_site_type_symbol
_atom_site_fract_x
_atom_site_fract_y
_atom_site_fract_z
_atom_site_U_iso_or_equiv
_atom_site_adp_type
_atom_site_occupancy
_atom_site_symmetry_multiplicity
_atom_site_calc_flag
_atom_site_refinement_flags
Cu1 Cu -0.48216(14) 0.53833(5) 0.34691(11) 0.0308(5) Uani 1 1 d U
Cu2 Cu -0.12960(14) 0.36081(5) 0.40641(12) 0.0379(5) Uani 1 1 d U
Cu3 Cu 0.28441(13) 0.59906(6) 0.53625(11) 0.0323(5) Uani 1 1 d U
Cl1 Cl -0.6479(3) 0.58270(11) 0.3795(2) 0.0346(10) Uani 1 1 d U
Cl2 Cl -0.5415(3) 0.47634(11) 0.3785(2) 0.0353(11) Uani 1 1 d U
Cl3 Cl -0.0454(3) 0.30439(12) 0.3709(3) 0.0509(13) Uani 1 1 d U
Cl4 Cl -0.2699(3) 0.33343(12) 0.5183(3) 0.0541(12) Uani 1 1 d U
Cl5 Cl 0.4613(3) 0.61846(11) 0.5780(2) 0.0371(10) Uani 1 1 d U
C1 C -0.1937(11) 0.5547(4) 0.3168(8) 0.027(4) Uani 1 1 d U
C2 C -0.1999(10) 0.5124(4) 0.3118(9) 0.028(4) Uani 1 1 d U
C3 C -0.1149(11) 0.4890(4) 0.3636(9) 0.029(4) Uani 1 1 d U
C4 C -0.0232(10) 0.5090(4) 0.4036(8) 0.027(4) Uani 1 1 d U
C5 C -0.0155(10) 0.5516(4) 0.4024(8) 0.021(3) Uani 1 1 d U
C6 C -0.1040(11) 0.5755(4) 0.3590(8) 0.022(3) Uani 1 1 d U
C7 C -0.2811(9) 0.5798(4) 0.2694(8) 0.018(3) Uani 1 1 d U
H7A H -0.2977 0.5676 0.2144 0.022 Uiso 1 1 d R
H7B H -0.2489 0.6056 0.2601 0.022 Uiso 1 1 d R
N8 N -0.3883(9) 0.5866(3) 0.3041(7) 0.027(3) Uani 1 1 d U
C9 C -0.4676(10) 0.6059(4) 0.2394(8) 0.023(3) Uani 1 1 d U
H9A H -0.4290 0.6249 0.2067 0.028 Uiso 1 1 d R
H9B H -0.5241 0.6200 0.2670 0.028 Uiso 1 1 d R
C10 C -0.5237(11) 0.5754(5) 0.1825(10) 0.034(4) Uani 1 1 d U
N11 N -0.5398(9) 0.5399(4) 0.2240(7) 0.027(3) Uani 1 1 d U
C12 C -0.5947(12) 0.5103(5) 0.1812(10) 0.043(4) Uani 1 1 d U
H12 H -0.6065 0.4855 0.2106 0.051 Uiso 1 1 d R
C13 C -0.6336(13) 0.5139(5) 0.0925(11) 0.057(5) Uani 1 1 d U
H13 H -0.6760 0.4932 0.0624 0.069 Uiso 1 1 d R
C14 C -0.6102(13) 0.5511(5) 0.0551(11) 0.055(5) Uani 1 1 d U
H14 H -0.6297 0.5538 -0.0051 0.066 Uiso 1 1 d R
C15 C -0.5566(11) 0.5841(4) 0.0995(9) 0.033(4) Uani 1 1 d U
H15 H -0.5483 0.6101 0.0738 0.039 Uiso 1 1 d R
C16 C -0.3722(12) 0.6104(4) 0.3853(9) 0.044(4) Uani 1 1 d U
H16A H -0.4423 0.6221 0.3949 0.052 Uiso 1 1 d R
H16B H -0.3193 0.6315 0.3803 0.052 Uiso 1 1 d R
C17 C -0.3372(11) 0.5826(4) 0.4602(8) 0.026(4) Uani 1 1 d U
N18 N -0.3803(9) 0.5461(4) 0.4512(7) 0.031(3) Uani 1 1 d U
C19 C -0.3556(11) 0.5187(4) 0.5154(9) 0.029(4) Uani 1 1 d U
H19 H -0.3913 0.4929 0.5105 0.035 Uiso 1 1 d R
C20 C -0.2761(11) 0.5267(5) 0.5856(9) 0.033(4) Uani 1 1 d U
H20 H -0.2578 0.5077 0.6304 0.039 Uiso 1 1 d R
C21 C -0.2309(11) 0.5630(5) 0.5853(8) 0.032(4) Uani 1 1 d U
H21 H -0.1724 0.5683 0.6285 0.039 Uiso 1 1 d R
C22 C -0.2599(11) 0.5940(5) 0.5256(9) 0.045(4) Uani 1 1 d U
H22 H -0.2279 0.6204 0.5304 0.054 Uiso 1 1 d R
C23 C -0.2827(11) 0.4904(4) 0.2497(8) 0.030(4) Uani 1 1 d U
H23A H -0.3536 0.5033 0.2466 0.036 Uiso 1 1 d R
H23B H -0.2905 0.4634 0.2703 0.036 Uiso 1 1 d R
C24 C -0.2400(11) 0.4896(4) 0.1609(8) 0.037(4) Uani 1 1 d U
H24A H -0.2912 0.4748 0.1211 0.056 Uiso 1 1 d R
H24B H -0.1671 0.4768 0.1635 0.056 Uiso 1 1 d R
H24C H -0.2340 0.5174 0.1411 0.056 Uiso 1 1 d R
C25 C -0.1213(11) 0.4420(4) 0.3536(8) 0.029(4) Uani 1 1 d U
H25A H -0.0476 0.4314 0.3548 0.035 Uiso 1 1 d R
H25B H -0.1573 0.4363 0.2983 0.035 Uiso 1 1 d R
N26 N -0.1804(9) 0.4196(3) 0.4170(7) 0.030(3) Uani 1 1 d U
C27 C -0.2984(11) 0.4183(4) 0.3961(9) 0.037(4) Uani 1 1 d U
H27A H -0.3256 0.4449 0.3836 0.044 Uiso 1 1 d R
H27B H -0.3342 0.4081 0.4440 0.044 Uiso 1 1 d R
C28 C -0.3251(13) 0.3907(4) 0.3187(9) 0.039(4) Uani 1 1 d U
N29 N -0.2466(9) 0.3609(4) 0.3099(8) 0.040(3) Uani 1 1 d U
C30 C -0.2643(13) 0.3356(5) 0.2498(10) 0.048(5) Uani 1 1 d U
H30 H -0.2109 0.3146 0.2452 0.058 Uiso 1 1 d R
C31 C -0.3490(14) 0.3371(5) 0.1851(11) 0.064(5) Uani 1 1 d U
H31 H -0.3537 0.3197 0.1361 0.076 Uiso 1 1 d R
C32 C -0.4340(12) 0.3685(5) 0.1985(9) 0.043(4) Uani 1 1 d U
H32 H -0.5018 0.3680 0.1627 0.051 Uiso 1 1 d R
C33 C -0.4223(13) 0.3969(5) 0.2636(10) 0.046(5) Uani 1 1 d U
H33 H -0.4725 0.4189 0.2699 0.055 Uiso 1 1 d R
C34 C -0.1553(11) 0.4321(4) 0.5062(9) 0.040(4) Uani 1 1 d U
H34A H -0.2170 0.4256 0.5384 0.048 Uiso 1 1 d R
H34B H -0.1412 0.4605 0.5108 0.048 Uiso 1 1 d R
C35 C -0.0535(11) 0.4083(4) 0.5433(9) 0.032(4) Uani 1 1 d U
N36 N -0.0266(9) 0.3758(3) 0.5038(7) 0.029(3) Uani 1 1 d U
C37 C 0.0600(13) 0.3555(5) 0.5386(10) 0.051(5) Uani 1 1 d U
H37 H 0.0832 0.3324 0.5079 0.061 Uiso 1 1 d R
C38 C 0.1199(14) 0.3648(5) 0.6140(10) 0.053(5) Uani 1 1 d U
H38 H 0.1851 0.3502 0.6339 0.064 Uiso 1 1 d R
C39 C 0.0816(12) 0.3961(5) 0.6589(9) 0.040(4) Uani 1 1 d U
H39 H 0.1156 0.4008 0.7153 0.047 Uiso 1 1 d R
C40 C -0.0016(14) 0.4194(5) 0.6279(11) 0.061(5) Uani 1 1 d U
H40 H -0.0250 0.4430 0.6568 0.073 Uiso 1 1 d R
C41 C 0.0787(12) 0.4823(4) 0.4343(9) 0.044(4) Uani 1 1 d U
H41A H 0.0536 0.4573 0.4564 0.053 Uiso 1 1 d R
H41B H 0.1233 0.4958 0.4788 0.053 Uiso 1 1 d R
C42 C 0.1536(12) 0.4745(4) 0.3502(10) 0.055(5) Uani 1 1 d U
H42A H 0.2178 0.4575 0.3665 0.082 Uiso 1 1 d R
H42B H 0.1788 0.5007 0.3307 0.082 Uiso 1 1 d R
H42C H 0.1079 0.4615 0.3039 0.082 Uiso 1 1 d R
C43 C 0.0896(10) 0.5708(4) 0.4343(8) 0.023(4) Uani 1 1 d U
H43A H 0.0963 0.5951 0.4019 0.028 Uiso 1 1 d R
H43B H 0.1485 0.5533 0.4206 0.028 Uiso 1 1 d R
N44 N 0.1135(8) 0.5836(3) 0.5253(7) 0.024(3) Uani 1 1 d U
C45 C 0.0985(12) 0.5513(4) 0.5887(10) 0.049(5) Uani 1 1 d U
H45A H 0.0408 0.5335 0.5670 0.059 Uiso 1 1 d R
H45B H 0.0760 0.5635 0.6400 0.059 Uiso 1 1 d R
C46 C 0.2033(11) 0.5278(4) 0.6085(8) 0.021(3) Uiso 1 1 d .
N47 N 0.2964(9) 0.5437(3) 0.5744(7) 0.033(3) Uani 1 1 d U
C48 C 0.3867(13) 0.5212(5) 0.5862(9) 0.044(4) Uani 1 1 d U
H48 H 0.4513 0.5317 0.5624 0.053 Uiso 1 1 d R
C49 C 0.3947(14) 0.4844(5) 0.6302(10) 0.050(5) Uani 1 1 d U
H49 H 0.4624 0.4694 0.6354 0.060 Uiso 1 1 d R
C50 C 0.3051(13) 0.4709(5) 0.6636(9) 0.045(4) Uani 1 1 d U
H50 H 0.3074 0.4465 0.6961 0.053 Uiso 1 1 d R
C51 C 0.2006(13) 0.4933(4) 0.6489(9) 0.047(5) Uani 1 1 d U
H51 H 0.1334 0.4838 0.6703 0.057 Uiso 1 1 d R
C52 C 0.0616(10) 0.6225(4) 0.5422(8) 0.027(4) Uani 1 1 d U
H52A H 0.0603 0.6261 0.6028 0.033 Uiso 1 1 d R
H52B H -0.0135 0.6222 0.5180 0.033 Uiso 1 1 d R
C53 C 0.1169(11) 0.6579(4) 0.5057(9) 0.025(4) Uani 1 1 d U
N54 N 0.2239(10) 0.6522(3) 0.5021(7) 0.033(3) Uani 1 1 d U
C55 C 0.2840(13) 0.6843(4) 0.4791(9) 0.041(4) Uani 1 1 d U
H55 H 0.3615 0.6810 0.4733 0.049 Uiso 1 1 d R
C56 C 0.2325(13) 0.7210(5) 0.4636(9) 0.039(4) Uani 1 1 d U
H56 H 0.2766 0.7436 0.4494 0.047 Uiso 1 1 d R
C57 C 0.1233(12) 0.7252(4) 0.4710(9) 0.033(4) Uani 1 1 d U
H57 H 0.0867 0.7503 0.4589 0.040 Uiso 1 1 d R
C58 C 0.0662(12) 0.6930(5) 0.4938(9) 0.041(4) Uani 1 1 d U
H58 H -0.0109 0.6960 0.5020 0.049 Uiso 1 1 d R
C59 C -0.0884(10) 0.6176(4) 0.3445(8) 0.026(4) Uani 1 1 d U
H59A H -0.0426 0.6281 0.3920 0.032 Uiso 1 1 d R
H59B H -0.1588 0.6307 0.3440 0.032 Uiso 1 1 d R
C60 C -0.0326(12) 0.6283(5) 0.2614(9) 0.046(4) Uani 1 1 d U
H60A H -0.0255 0.6576 0.2574 0.069 Uiso 1 1 d R
H60B H -0.0783 0.6183 0.2116 0.069 Uiso 1 1 d R
H60C H 0.0408 0.6159 0.2629 0.069 Uiso 1 1 d R
Cl11 Cl -0.2395 0.7026 0.5309 0.056 Uani 1 1 d U
Cl12 Cl -0.0697 0.5200 0.7602 0.081 Uani 1 1 d U
Cu1' Cu 1.18357(14) 0.69057(6) 0.95143(11) 0.0358(5) Uani 1 1 d U
Cu2' Cu 0.83918(19) 0.87251(7) 0.87511(13) 0.0610(7) Uani 1 1 d U
Cu3' Cu 0.41817(13) 0.63562(6) 0.75523(12) 0.0348(5) Uani 1 1 d U
Cl1' Cl 1.3477(3) 0.64776(12) 0.9187(2) 0.0411(11) Uani 1 1 d U
Cl2' Cl 1.2424(3) 0.75311(12) 0.9240(3) 0.0481(12) Uani 1 1 d U
Cl3' Cl 0.6965(5) 0.9041(2) 0.9306(4) 0.074(2) Uani 0.77 1 d PU
Cl4' Cl 0.9821(5) 0.90736(18) 0.8088(4) 0.0664(18) Uani 0.77 1 d PU
Cl3A Cl 0.6470(18) 0.8617(7) 0.9656(14) 0.082(7) Uani 0.23 1 d PU
Cl4A Cl 0.815(2) 0.9315(8) 0.8631(17) 0.118(9) Uani 0.23 1 d PU
Cl5' Cl 0.2401(3) 0.61723(12) 0.7175(2) 0.0402(11) Uani 1 1 d U
C1' C 0.8926(11) 0.6774(4) 0.9830(8) 0.027(4) Uani 1 1 d U
C2' C 0.9007(11) 0.7194(4) 0.9851(8) 0.026(4) Uani 1 1 d U
C3' C 0.8166(11) 0.7429(4) 0.9430(8) 0.025(4) Uani 1 1 d U
C4' C 0.7196(10) 0.7235(4) 0.9027(8) 0.017(3) Uani 1 1 d U
C5' C 0.7121(11) 0.6817(4) 0.9010(8) 0.027(4) Uani 1 1 d U
C6' C 0.7965(11) 0.6572(4) 0.9404(9) 0.028(4) Uani 1 1 d U
C7' C 0.9808(10) 0.6519(4) 1.0344(8) 0.031(4) Uani 1 1 d U
H7'A H 0.9488 0.6269 1.0505 0.037 Uiso 1 1 d R
H7'B H 1.0012 0.6667 1.0858 0.037 Uiso 1 1 d R
N8' N 1.0902(9) 0.6429(3) 0.9886(7) 0.034(3) Uani 1 1 d U
C9' C 1.1621(11) 0.6215(4) 1.0543(9) 0.037(4) Uani 1 1 d U
H9'A H 1.2142 0.6052 1.0269 0.045 Uiso 1 1 d R
H9'B H 1.1186 0.6045 1.0879 0.045 Uiso 1 1 d R
C10' C 1.2210(10) 0.6541(4) 1.1126(9) 0.027(4) Uani 1 1 d U
N11' N 1.2345(8) 0.6887(3) 1.0774(7) 0.022(3) Uani 1 1 d U
C12' C 1.2865(12) 0.7156(5) 1.1235(10) 0.039(4) Uani 1 1 d U
H12' H 1.2995 0.7408 1.0962 0.046 Uiso 1 1 d R
C13' C 1.3272(12) 0.7119(5) 1.2090(10) 0.048(5) Uani 1 1 d U
H13' H 1.3675 0.7328 1.2402 0.058 Uiso 1 1 d R
C14' C 1.3051(12) 0.6760(5) 1.2445(10) 0.047(5) Uani 1 1 d U
H14' H 1.3266 0.6716 1.3039 0.056 Uiso 1 1 d R
C15' C 1.2544(11) 0.6479(5) 1.1985(9) 0.039(4) Uani 1 1 d U
H15' H 1.2380 0.6227 1.2247 0.046 Uiso 1 1 d R
C16' C 1.0692(11) 0.6184(4) 0.9101(8) 0.030(4) Uani 1 1 d U
H16C H 1.0122 0.5989 0.9170 0.036 Uiso 1 1 d R
H16D H 1.1352 0.6046 0.8970 0.036 Uiso 1 1 d R
C17' C 1.0315(11) 0.6468(4) 0.8413(9) 0.030(4) Uani 1 1 d U
N18' N 1.0851(9) 0.6850(4) 0.8417(7) 0.040(3) Uani 1 1 d U
C19' C 1.0540(12) 0.7120(5) 0.7793(10) 0.042(4) Uani 1 1 d U
H19' H 1.0892 0.7378 0.7793 0.051 Uiso 1 1 d R
C20' C 0.9781(11) 0.7030(4) 0.7182(9) 0.031(4) Uani 1 1 d U
H20' H 0.9551 0.7235 0.6774 0.037 Uiso 1 1 d R
C21' C 0.9292(12) 0.6656(5) 0.7112(10) 0.044(4) Uani 1 1 d U
H21' H 0.8773 0.6598 0.6635 0.053 Uiso 1 1 d R
C22' C 0.9571(10) 0.6360(5) 0.7716(9) 0.034(4) Uani 1 1 d U
H22' H 0.9282 0.6092 0.7666 0.041 Uiso 1 1 d R
C23' C 0.9826(11) 0.7384(4) 1.0498(9) 0.039(4) Uani 1 1 d U
H23C H 1.0086 0.7637 1.0299 0.047 Uiso 1 1 d R
H23D H 1.0448 0.7205 1.0570 0.047 Uiso 1 1 d R
C24' C 0.9396(11) 0.7437(4) 1.1349(9) 0.040(4) Uani 1 1 d U
H24D H 0.9984 0.7553 1.1737 0.059 Uiso 1 1 d R
H24E H 0.9170 0.7177 1.1573 0.059 Uiso 1 1 d R
H24F H 0.8761 0.7620 1.1302 0.059 Uiso 1 1 d R
C25' C 0.8178(11) 0.7879(4) 0.9450(9) 0.031(4) Uani 1 1 d U
H25C H 0.8542 0.7963 0.9986 0.038 Uiso 1 1 d R
H25D H 0.7425 0.7969 0.9438 0.038 Uiso 1 1 d R
N26' N 0.8744(10) 0.8098(4) 0.8732(8) 0.048(4) Uani 1 1 d U
C27' C 1.0036(13) 0.8149(5) 0.9007(11) 0.060(5) Uani 1 1 d U
H27C H 1.0397 0.8259 0.8537 0.072 Uiso 1 1 d R
H27D H 1.0346 0.7888 0.9138 0.072 Uiso 1 1 d R
C28' C 1.0200(14) 0.8408(5) 0.9753(11) 0.052(5) Uani 1 1 d U
N29' N 0.9461(10) 0.8710(4) 0.9754(8) 0.044(4) Uani 1 1 d U
C30' C 0.9494(16) 0.8956(6) 1.0424(13) 0.084(6) Uani 1 1 d U
H30' H 0.8890 0.9140 1.0457 0.100 Uiso 1 1 d R
C31' C 1.0420(17) 0.8962(6) 1.1094(13) 0.090(7) Uani 1 1 d U
H31' H 1.0496 0.9142 1.1572 0.108 Uiso 1 1 d R
C32' C 1.1180(18) 0.8675(7) 1.0972(14) 0.099(7) Uani 1 1 d U
H32' H 1.1806 0.8656 1.1384 0.119 Uiso 1 1 d R
C33' C 1.1122(14) 0.8385(5) 1.0292(11) 0.058(5) Uani 1 1 d U
H33' H 1.1690 0.8189 1.0227 0.070 Uiso 1 1 d R
C34' C 0.8511(13) 0.7944(5) 0.7882(10) 0.048(5) Uani 1 1 d U
H34C H 0.8204 0.7679 0.7914 0.058 Uiso 1 1 d R
H34D H 0.9195 0.7924 0.7617 0.058 Uiso 1 1 d R
C35' C 0.7827(10) 0.8184(4) 0.7363(9) 0.019(3) Uani 1 1 d U
N36' N 0.7637(9) 0.8554(4) 0.7617(7) 0.033(3) Uani 1 1 d U
C37' C 0.7017(12) 0.8809(5) 0.7110(10) 0.048(5) Uani 1 1 d U
H37' H 0.6851 0.9066 0.7343 0.058 Uiso 1 1 d R
C38' C 0.6622(14) 0.8720(5) 0.6289(11) 0.057(5) Uani 1 1 d U
H38' H 0.6181 0.8912 0.5957 0.068 Uiso 1 1 d R
C39' C 0.6866(14) 0.8357(5) 0.5991(11) 0.062(5) Uani 1 1 d U
H39' H 0.6616 0.8287 0.5415 0.075 Uiso 1 1 d R
C40' C 0.7503(11) 0.8076(4) 0.6533(10) 0.038(4) Uani 1 1 d U
H40' H 0.7725 0.7821 0.6318 0.046 Uiso 1 1 d R
C41' C 0.6199(11) 0.7489(4) 0.8773(8) 0.028(4) Uani 1 1 d U
H41C H 0.5749 0.7352 0.8334 0.034 Uiso 1 1 d R
H41D H 0.6454 0.7735 0.8534 0.034 Uiso 1 1 d R
C42' C 0.5499(13) 0.7581(5) 0.9465(10) 0.065(5) Uani 1 1 d U
H42D H 0.4862 0.7740 0.9241 0.098 Uiso 1 1 d R
H42E H 0.5945 0.7739 0.9891 0.098 Uiso 1 1 d R
H42F H 0.5240 0.7335 0.9731 0.098 Uiso 1 1 d R
C43' C 0.6019(10) 0.6627(4) 0.8695(8) 0.027(4) Uani 1 1 d U
H43C H 0.5447 0.6816 0.8800 0.033 Uiso 1 1 d R
H43D H 0.5920 0.6396 0.9047 0.033 Uiso 1 1 d R
N44' N 0.5848(9) 0.6491(3) 0.7740(7) 0.031(3) Uani 1 1 d U
C45' C 0.6067(11) 0.6818(4) 0.7098(9) 0.036(4) Uani 1 1 d U
H45C H 0.6229 0.6690 0.6574 0.044 Uiso 1 1 d R
H45D H 0.6695 0.6976 0.7301 0.044 Uiso 1 1 d R
C46' C 0.5078(12) 0.7072(4) 0.6910(9) 0.032(4) Uani 1 1 d U
N47' N 0.4093(9) 0.6909(3) 0.7138(7) 0.033(3) Uani 1 1 d U
C48' C 0.3128(12) 0.7120(5) 0.6956(9) 0.043(4) Uani 1 1 d U
H48' H 0.2436 0.7010 0.7103 0.052 Uiso 1 1 d R
C49' C 0.3158(12) 0.7492(4) 0.6574(9) 0.041(4) Uani 1 1 d U
H49' H 0.2471 0.7623 0.6402 0.050 Uiso 1 1 d R
C50' C 0.4122(12) 0.7677(4) 0.6372(9) 0.039(4) Uani 1 1 d U
H50' H 0.4143 0.7950 0.6173 0.047 Uiso 1 1 d R
C51' C 0.5047(14) 0.7432(5) 0.6524(10) 0.054(5) Uani 1 1 d U
H51' H 0.5730 0.7523 0.6323 0.065 Uiso 1 1 d R
C52' C 0.6417(11) 0.6126(4) 0.7512(9) 0.040(4) Uani 1 1 d U
H52C H 0.7174 0.6130 0.7742 0.048 Uiso 1 1 d R
H52D H 0.6404 0.6110 0.6900 0.048 Uiso 1 1 d R
C53' C 0.5850(12) 0.5774(5) 0.7828(9) 0.037(4) Uani 1 1 d U
N54' N 0.4702(9) 0.5827(3) 0.7889(7) 0.026(3) Uani 1 1 d U
C55' C 0.4148(12) 0.5519(4) 0.8144(9) 0.035(4) Uani 1 1 d U
H55' H 0.3369 0.5561 0.8173 0.042 Uiso 1 1 d R
C56' C 0.4543(14) 0.5134(5) 0.8379(9) 0.051(5) Uani 1 1 d U
H56' H 0.4061 0.4923 0.8541 0.061 Uiso 1 1 d R
C57' C 0.5671(16) 0.5068(6) 0.8374(11) 0.069(6) Uani 1 1 d U
H57' H 0.5991 0.4814 0.8549 0.082 Uiso 1 1 d R
C58' C 0.6392(13) 0.5402(5) 0.8034(10) 0.049(5) Uani 1 1 d U
H58' H 0.7172 0.5374 0.7987 0.059 Uiso 1 1 d R
C59' C 0.7806(11) 0.6133(4) 0.9520(8) 0.031(4) Uani 1 1 d U
H59C H 0.8503 0.5997 0.9511 0.038 Uiso 1 1 d R
H59D H 0.7330 0.6033 0.9049 0.038 Uiso 1 1 d R
C60' C 0.7309(12) 0.6036(4) 1.0339(9) 0.045(4) Uani 1 1 d U
H60D H 0.7211 0.5745 1.0386 0.068 Uiso 1 1 d R
H60E H 0.6590 0.6169 1.0343 0.068 Uiso 1 1 d R
H60F H 0.7798 0.6132 1.0822 0.068 Uiso 1 1 d R
O1A O 0.9815(10) 0.5500(4) 1.0882(8) 0.072(4) Uani 1 1 d U
C2A C 1.0440(12) 0.5257(5) 1.1488(10) 0.048(5) Uani 1 1 d U
H2AA H 1.0718 0.5416 1.1967 0.071 Uiso 1 1 d R
H2AB H 0.9966 0.5050 1.1680 0.071 Uiso 1 1 d R
H2AC H 1.1046 0.5136 1.1225 0.071 Uiso 1 1 d R
O1B O -0.1697(14) 0.7210(5) 0.3460(10) 0.134(6) Uani 1 1 d U
C2B C -0.1499(16) 0.7622(5) 0.3503(12) 0.086(7) Uani 1 1 d U
H2BC H -0.1711 0.7713 0.4047 0.129 Uiso 1 1 d R
H2BA H -0.1911 0.7768 0.3057 0.129 Uiso 1 1 d R
H2BB H -0.0727 0.7674 0.3466 0.129 Uiso 1 1 d R
C2D C -0.4661(14) 0.7513(5) 0.3974(11) 0.067(6) Uani 1 1 d U
H2DC H -0.4221 0.7635 0.4439 0.101 Uiso 1 1 d R
H2DA H -0.5416 0.7588 0.4029 0.101 Uiso 1 1 d R
H2DB H -0.4420 0.7622 0.3453 0.101 Uiso 1 1 d R
O1C O 0.1056(18) 0.4684(6) 0.8375(13) 0.196(9) Uani 1 1 d U
C2C C 0.150(2) 0.5078(9) 0.9053(17) 0.173(12) Uani 1 1 d U
H2CA H 0.2122 0.4980 0.9407 0.259 Uiso 1 1 d R
H2CB H 0.1719 0.5306 0.8731 0.259 Uiso 1 1 d R
H2CC H 0.0926 0.5158 0.9406 0.259 Uiso 1 1 d R
O1D O -0.4550(15) 0.7120(6) 0.4025(12) 0.170(8) Uani 1 1 d U
O1E O -0.2681(12) 0.3086(4) 0.6993(9) 0.114(5) Uani 1 1 d U
C2E C -0.1549(16) 0.2986(6) 0.7199(12) 0.098(7) Uani 1 1 d U
H2EA H -0.1198 0.2922 0.6690 0.147 Uiso 1 1 d R
H2EB H -0.1172 0.3207 0.7485 0.147 Uiso 1 1 d R
H2EC H -0.1522 0.2756 0.7571 0.147 Uiso 1 1 d R
O1F O -0.3580(11) 0.4376(4) 0.6388(8) 0.098(5) Uani 1 1 d U
C2F C -0.2805(17) 0.4257(6) 0.7178(13) 0.107(8) Uani 1 1 d U
H2FA H -0.2403 0.4489 0.7393 0.161 Uiso 1 1 d R
H2FB H -0.3227 0.4149 0.7617 0.161 Uiso 1 1 d R
H2FC H -0.2297 0.4057 0.7006 0.161 Uiso 1 1 d R
O1G O -0.2907(11) 0.6813(4) 0.2176(8) 0.084(4) Uani 1 1 d U
C2G C -0.3500(16) 0.7037(6) 0.1580(12) 0.085(7) Uani 1 1 d U
H2GA H -0.3205 0.6999 0.1036 0.127 Uiso 1 1 d R
H2GB H -0.4262 0.6957 0.1542 0.127 Uiso 1 1 d R
H2GC H -0.3443 0.7316 0.1739 0.127 Uiso 1 1 d R
O1H O 0.8953(16) 0.5170(6) 0.9529(11) 0.150(7) Uani 1 1 d U
C2H C 0.828(2) 0.4802(9) 0.9531(18) 0.176(13) Uani 1 1 d U
H2HA H 0.8036 0.4724 0.8959 0.264 Uiso 1 1 d R
H2HB H 0.8722 0.4590 0.9798 0.264 Uiso 1 1 d R
H2HC H 0.7652 0.4850 0.9851 0.264 Uiso 1 1 d R
O1I O 0.2952(15) 0.3746(6) 0.8022(11) 0.159(7) Uani 1 1 d U
C2I C 0.250(2) 0.3356(9) 0.8379(18) 0.158(11) Uani 1 1 d U
O1J O -0.4806(12) 0.3767(4) 0.5644(9) 0.106(5) Uani 1 1 d U
C2J C -0.5437(15) 0.3633(6) 0.6249(11) 0.081(6) Uani 1 1 d U
H2JA H -0.5905 0.3417 0.6032 0.122 Uiso 1 1 d R
H2JB H -0.4966 0.3538 0.6727 0.122 Uiso 1 1 d R
H2JC H -0.5885 0.3850 0.6429 0.122 Uiso 1 1 d R
O1K O -0.381(2) 0.3311(8) 0.8460(16) 0.235(11) Uani 1 1 d U
C2K C -0.452(3) 0.3050(10) 0.846(2) 0.209(16) Uani 1 1 d U
H2KA H -0.4891 0.3122 0.8962 0.314 Uiso 1 1 d R
H2KB H -0.5023 0.3083 0.7964 0.314 Uiso 1 1 d R
H2KC H -0.4286 0.2775 0.8509 0.314 Uiso 1 1 d R

loop_
_atom_site_aniso_label
_atom_site_aniso_U_11
_atom_site_aniso_U_22
_atom_site_aniso_U_33
_atom_site_aniso_U_23
_atom_site_aniso_U_13
_atom_site_aniso_U_12
Cu1 0.0212(10) 0.0403(12) 0.0298(12) 0.0017(9) -0.0043(8) 0.0009(9)
Cu2 0.0268(11) 0.0306(12) 0.0551(14) -0.0007(10) -0.0032(10) 0.0015(9)
Cu3 0.0128(10) 0.0409(12) 0.0423(13) -0.0019(10) -0.0026(8) -0.0026(9)
Cl1 0.016(2) 0.050(3) 0.038(2) -0.004(2) -0.0028(17) 0.0008(18)
Cl2 0.021(2) 0.031(2) 0.053(3) 0.000(2) -0.0055(19) 0.0009(18)
Cl3 0.025(2) 0.049(3) 0.078(3) -0.014(2) -0.002(2) 0.003(2)
Cl4 0.044(3) 0.049(3) 0.069(3) -0.003(2) 0.005(2) -0.010(2)
Cl5 0.014(2) 0.050(3) 0.046(3) -0.008(2) -0.0015(17) -0.0045(17)
C1 0.019(7) 0.029(7) 0.033(7) 0.011(6) 0.010(6) 0.002(6)
C2 0.011(6) 0.030(7) 0.042(8) 0.002(6) -0.005(6) 0.005(6)
C3 0.018(7) 0.035(7) 0.034(7) 0.007(6) 0.009(6) -0.005(6)
C4 0.011(6) 0.035(7) 0.034(7) 0.002(6) -0.001(6) 0.008(6)
C5 0.010(6) 0.030(7) 0.024(7) -0.008(6) 0.002(5) -0.004(6)
C6 0.025(7) 0.019(7) 0.021(7) 0.003(6) -0.002(6) -0.011(6)
C7 0.015(6) 0.023(7) 0.016(7) 0.005(6) -0.002(5) -0.005(6)
N8 0.027(6) 0.037(6) 0.018(6) 0.004(5) 0.007(5) 0.014(5)
C9 0.015(6) 0.023(7) 0.032(7) -0.005(6) 0.000(6) 0.005(6)
C10 0.020(7) 0.035(7) 0.048(8) -0.006(7) 0.012(6) 0.017(6)
N11 0.024(6) 0.039(7) 0.020(6) -0.008(5) 0.007(5) 0.001(5)
C12 0.029(7) 0.058(8) 0.042(8) 0.008(7) 0.007(6) -0.004(7)
C13 0.039(8) 0.070(9) 0.061(9) -0.001(8) -0.007(7) -0.001(7)
C14 0.048(8) 0.069(9) 0.049(8) 0.000(7) 0.008(7) 0.024(7)
C15 0.027(7) 0.037(8) 0.035(8) 0.015(6) 0.005(6) 0.011(6)
C16 0.043(8) 0.034(8) 0.054(8) 0.000(7) 0.006(7) 0.003(6)
C17 0.020(7) 0.035(7) 0.021(7) -0.005(6) -0.001(6) -0.003(6)
N18 0.019(6) 0.038(7) 0.036(7) 0.003(6) 0.002(5) 0.006(5)
C19 0.024(7) 0.031(7) 0.035(8) -0.010(6) 0.013(6) 0.002(6)
C20 0.024(7) 0.046(8) 0.029(7) -0.001(6) 0.005(6) 0.006(6)
C21 0.027(7) 0.047(8) 0.022(7) -0.009(6) -0.004(6) 0.016(6)
C22 0.030(7) 0.055(8) 0.047(8) 0.006(7) -0.005(6) -0.004(7)
C23 0.028(7) 0.036(7) 0.022(7) 0.000(6) -0.015(6) 0.008(6)
C24 0.037(8) 0.050(8) 0.025(7) -0.008(6) 0.006(6) 0.006(6)
C25 0.021(7) 0.030(7) 0.034(7) 0.002(6) -0.013(6) 0.000(6)
N26 0.022(6) 0.039(6) 0.028(6) 0.007(5) -0.001(5) -0.011(5)
C27 0.031(7) 0.044(8) 0.034(8) 0.006(6) -0.003(6) 0.002(6)
C28 0.039(8) 0.041(8) 0.041(8) -0.022(7) 0.025(7) -0.008(7)
N29 0.031(6) 0.033(7) 0.053(7) -0.002(6) -0.008(6) 0.009(6)
C30 0.044(8) 0.054(8) 0.044(8) -0.008(7) -0.015(7) 0.011(7)
C31 0.053(9) 0.064(9) 0.073(9) -0.004(7) 0.000(7) -0.006(7)
C32 0.038(8) 0.048(8) 0.041(8) -0.007(7) -0.002(6) -0.006(7)
C33 0.044(8) 0.039(8) 0.054(8) -0.004(7) -0.001(7) -0.001(7)
C34 0.032(7) 0.039(8) 0.047(8) -0.001(7) -0.014(6) -0.004(6)
C35 0.026(7) 0.030(7) 0.037(8) 0.013(6) -0.011(6) -0.002(6)
N36 0.023(6) 0.031(6) 0.034(6) 0.004(6) -0.003(5) 0.003(5)
C37 0.054(8) 0.047(8) 0.049(8) 0.000(7) -0.010(7) -0.005(7)
C38 0.057(8) 0.045(8) 0.054(9) 0.002(7) -0.010(7) 0.002(7)
C39 0.042(8) 0.041(8) 0.032(8) 0.011(7) -0.019(6) -0.009(7)
C40 0.052(8) 0.070(9) 0.060(9) 0.006(7) 0.008(7) -0.004(7)
C41 0.035(8) 0.035(7) 0.060(8) 0.006(7) -0.008(7) 0.000(6)
C42 0.039(8) 0.054(8) 0.072(9) -0.010(7) 0.002(7) -0.007(7)
C43 0.025(7) 0.026(7) 0.017(7) -0.012(6) -0.006(6) 0.004(6)
N44 0.011(5) 0.032(6) 0.030(6) 0.000(5) 0.000(5) 0.003(5)
C45 0.035(8) 0.046(8) 0.068(9) 0.007(7) 0.008(7) 0.002(6)
N47 0.022(6) 0.042(7) 0.034(6) -0.008(5) -0.001(5) 0.003(5)
C48 0.041(8) 0.043(8) 0.049(8) -0.003(7) 0.008(7) 0.007(7)
C49 0.043(8) 0.052(8) 0.055(8) 0.007(7) 0.009(7) 0.000(7)
C50 0.044(8) 0.045(8) 0.043(8) 0.005(7) -0.005(7) -0.005(7)
C51 0.046(8) 0.047(8) 0.046(8) 0.012(7) -0.013(7) 0.003(7)
C52 0.024(7) 0.030(7) 0.026(7) -0.014(6) -0.007(6) 0.012(6)
C53 0.023(7) 0.016(7) 0.036(7) -0.008(6) 0.001(6) -0.003(6)
N54 0.031(6) 0.037(7) 0.030(6) -0.006(5) -0.001(5) -0.002(6)
C55 0.038(7) 0.035(8) 0.047(8) 0.000(7) -0.007(6) -0.008(7)
C56 0.040(8) 0.033(7) 0.044(8) 0.006(6) 0.001(7) -0.010(7)
C57 0.039(8) 0.029(7) 0.031(8) 0.004(6) -0.003(6) 0.009(7)
C58 0.041(8) 0.031(8) 0.048(8) -0.006(7) -0.013(6) 0.003(7)
C59 0.018(6) 0.027(7) 0.033(7) 0.003(6) -0.007(6) 0.004(6)
C60 0.040(8) 0.056(8) 0.043(8) -0.004(7) 0.009(6) -0.005(7)
Cl11 0.056 0.056 0.056 0.000 0.004 0.000
Cl12 0.081 0.081 0.081 0.000 0.006 0.000
Cu1' 0.0181(10) 0.0514(13) 0.0368(13) 0.0066(10) -0.0056(9) -0.0008(9)
Cu2' 0.0711(17) 0.0551(15) 0.0549(16) -0.0011(12) -0.0076(12) 0.0090(12)
Cu3' 0.0152(10) 0.0457(13) 0.0423(13) -0.0023(10) -0.0060(9) -0.0006(9)
Cl1' 0.026(2) 0.062(3) 0.034(3) 0.004(2) -0.0019(18) 0.0022(19)
Cl2' 0.033(2) 0.064(3) 0.047(3) 0.017(2) -0.002(2) -0.009(2)
Cl3' 0.045(4) 0.106(5) 0.070(4) -0.014(4) -0.004(3) 0.011(3)
Cl4' 0.052(4) 0.077(4) 0.068(4) 0.020(3) -0.008(3) -0.019(3)
Cl3A 0.077(10) 0.084(10) 0.087(10) 0.012(8) 0.021(8) 0.008(8)
Cl4A 0.128(12) 0.116(12) 0.110(12) -0.007(9) 0.002(9) -0.006(9)
Cl5' 0.019(2) 0.066(3) 0.034(3) -0.008(2) -0.0035(17) -0.0041(19)
C1' 0.023(7) 0.036(7) 0.021(7) 0.016(6) -0.010(6) 0.002(6)
C2' 0.032(7) 0.031(7) 0.014(7) -0.005(6) 0.006(6) -0.006(6)
C3' 0.025(7) 0.032(7) 0.018(7) 0.013(6) 0.006(6) 0.004(6)
C4' 0.021(7) 0.020(7) 0.012(7) -0.005(6) 0.009(5) 0.001(6)
C5' 0.020(7) 0.039(8) 0.022(7) 0.005(6) -0.005(6) 0.010(6)
C6' 0.023(7) 0.034(7) 0.030(7) -0.011(6) 0.013(6) 0.006(6)
C7' 0.012(6) 0.042(7) 0.039(8) 0.008(6) 0.003(6) 0.002(6)
N8' 0.018(6) 0.037(6) 0.046(7) 0.006(6) -0.011(5) 0.005(5)
C9' 0.028(7) 0.040(8) 0.044(8) 0.012(6) 0.008(6) 0.020(6)
C10' 0.020(7) 0.039(8) 0.021(7) 0.008(6) -0.011(6) -0.001(6)
N11' 0.015(5) 0.025(6) 0.025(6) 0.004(5) -0.001(5) 0.003(5)
C12' 0.036(8) 0.042(8) 0.036(8) 0.013(7) -0.008(7) 0.011(6)
C13' 0.042(8) 0.058(8) 0.044(8) -0.012(7) 0.001(7) 0.001(7)
C14' 0.037(8) 0.059(8) 0.044(8) -0.005(7) -0.003(7) 0.012(7)
C15' 0.026(7) 0.055(8) 0.037(8) 0.004(7) 0.017(6) 0.002(6)
C16' 0.025(7) 0.036(7) 0.029(7) 0.003(6) -0.005(6) 0.007(6)
C17' 0.024(7) 0.041(8) 0.026(7) -0.004(6) 0.013(6) -0.003(6)
N18' 0.028(6) 0.052(7) 0.038(7) 0.001(6) -0.005(5) 0.011(6)
C19' 0.035(8) 0.048(8) 0.045(8) 0.005(7) 0.009(7) 0.000(7)
C20' 0.026(7) 0.037(8) 0.028(7) 0.004(6) -0.004(6) 0.014(6)
C21' 0.031(7) 0.056(8) 0.045(8) -0.008(7) 0.005(6) -0.008(7)
C22' 0.012(6) 0.039(7) 0.049(8) 0.000(7) -0.006(6) -0.005(6)
C23' 0.032(7) 0.037(7) 0.047(8) -0.001(6) -0.004(7) 0.002(6)
C24' 0.037(7) 0.046(8) 0.034(8) 0.000(6) -0.008(6) 0.005(6)
C25' 0.032(7) 0.033(7) 0.031(7) 0.010(6) 0.014(6) 0.002(6)
N26' 0.055(7) 0.044(7) 0.046(7) 0.002(6) -0.001(6) -0.001(6)
C27' 0.053(9) 0.066(9) 0.061(9) 0.012(8) 0.007(7) 0.010(7)
C28' 0.049(8) 0.054(8) 0.052(9) -0.004(7) 0.007(7) -0.004(7)
N29' 0.038(7) 0.050(7) 0.043(7) -0.025(6) -0.008(6) -0.009(6)
C30' 0.071(10) 0.090(10) 0.090(10) -0.017(8) 0.005(8) 0.007(8)
C31' 0.080(10) 0.095(10) 0.094(10) -0.018(8) -0.001(8) 0.004(8)
C32' 0.089(10) 0.101(10) 0.106(11) 0.001(9) -0.003(8) 0.006(8)
C33' 0.051(8) 0.058(9) 0.064(9) 0.003(7) -0.003(7) 0.003(7)
C34' 0.049(8) 0.057(8) 0.040(8) 0.006(7) 0.012(7) 0.008(7)
C35' 0.022(7) 0.019(7) 0.016(7) -0.005(6) 0.006(6) 0.004(6)
N36' 0.033(6) 0.038(7) 0.028(6) 0.020(6) 0.003(5) 0.010(6)
C37' 0.046(8) 0.044(8) 0.054(8) 0.003(7) -0.002(7) -0.010(7)
C38' 0.056(8) 0.048(8) 0.066(9) 0.007(7) 0.000(7) 0.000(7)
C39' 0.063(9) 0.065(9) 0.059(9) 0.006(8) 0.003(7) -0.005(7)
C40' 0.024(7) 0.034(7) 0.056(8) 0.017(7) -0.003(6) -0.005(6)
C41' 0.025(7) 0.048(8) 0.011(7) -0.001(6) -0.003(6) -0.003(6)
C42' 0.038(8) 0.079(9) 0.076(9) -0.017(8) -0.011(7) 0.007(7)
C43' 0.022(7) 0.043(7) 0.018(7) 0.005(6) 0.006(6) -0.002(6)
N44' 0.025(6) 0.029(6) 0.040(7) 0.003(5) 0.003(5) 0.011(5)
C45' 0.025(7) 0.043(8) 0.040(8) 0.001(7) -0.001(6) 0.001(6)
C46' 0.035(7) 0.026(7) 0.036(8) -0.009(6) -0.001(6) -0.012(6)
N47' 0.028(6) 0.040(7) 0.032(6) -0.005(5) 0.002(5) 0.002(6)
C48' 0.026(7) 0.055(8) 0.045(8) -0.020(7) -0.011(6) -0.005(7)
C49' 0.034(8) 0.037(8) 0.051(8) 0.015(7) -0.008(7) 0.007(7)
C50' 0.035(7) 0.036(7) 0.044(8) 0.016(6) -0.009(6) 0.005(7)
C51' 0.052(8) 0.056(8) 0.055(9) -0.001(7) 0.008(7) -0.005(7)
C52' 0.024(7) 0.044(8) 0.049(8) 0.008(7) -0.021(6) 0.001(6)
C53' 0.023(7) 0.038(8) 0.049(8) 0.005(7) -0.011(6) 0.005(7)
N54' 0.021(6) 0.034(6) 0.023(6) 0.004(5) 0.003(5) -0.020(5)
C55' 0.031(7) 0.038(8) 0.034(8) -0.010(6) -0.002(6) 0.007(7)
C56' 0.057(8) 0.048(8) 0.047(8) 0.004(7) -0.003(7) -0.004(7)
C57' 0.078(10) 0.061(9) 0.067(9) -0.008(7) 0.007(8) 0.003(8)
C58' 0.038(8) 0.054(8) 0.055(8) -0.007(7) -0.005(7) 0.009(7)
C59' 0.019(7) 0.039(8) 0.037(8) 0.006(6) 0.004(6) -0.011(6)
C60' 0.047(8) 0.044(8) 0.045(8) -0.006(7) 0.010(7) -0.001(7)
O1A 0.068(7) 0.074(7) 0.072(7) 0.019(6) -0.008(6) -0.006(6)
C2A 0.042(8) 0.051(8) 0.050(8) 0.001(7) 0.004(7) -0.011(7)
O1B 0.127(9) 0.147(10) 0.127(9) -0.010(8) 0.010(8) -0.003(8)
C2B 0.087(10) 0.065(9) 0.103(10) 0.015(8) -0.005(8) -0.021(8)
C2D 0.058(9) 0.065(9) 0.078(9) 0.003(8) -0.001(7) 0.006(7)
O1C 0.206(12) 0.186(11) 0.196(11) 0.024(9) 0.015(9) 0.025(9)
C2C 0.160(14) 0.185(15) 0.168(14) -0.008(10) -0.018(9) -0.018(10)
O1D 0.150(11) 0.174(11) 0.180(11) -0.010(9) -0.034(8) -0.017(8)
O1E 0.098(8) 0.114(8) 0.128(9) -0.003(7) -0.001(7) 0.023(7)
C2E 0.085(10) 0.112(11) 0.095(10) -0.013(8) -0.008(8) 0.002(8)
O1F 0.093(8) 0.101(8) 0.103(8) 0.013(7) 0.024(7) 0.007(7)
C2F 0.105(11) 0.110(11) 0.109(11) 0.018(9) 0.018(9) 0.013(8)
O1G 0.098(8) 0.059(7) 0.092(8) 0.019(6) -0.020(7) -0.015(6)
C2G 0.091(10) 0.076(10) 0.085(10) 0.004(8) -0.006(8) -0.005(8)
O1H 0.166(10) 0.157(10) 0.127(10) -0.005(8) 0.007(8) -0.004(8)
C2H 0.183(15) 0.176(15) 0.171(15) 0.014(10) 0.018(10) 0.003(10)
O1I 0.147(10) 0.174(10) 0.151(10) 0.017(8) -0.016(8) 0.008(8)
C2I 0.156(14) 0.156(14) 0.161(14) 0.016(9) 0.004(9) -0.007(9)
O1J 0.106(9) 0.120(9) 0.096(8) 0.010(7) 0.037(7) -0.002(7)
C2J 0.073(9) 0.092(10) 0.078(9) 0.005(8) 0.003(8) 0.008(8)
O1K 0.229(14) 0.243(14) 0.233(14) -0.001(9) 0.020(9) -0.024(9)
C2K 0.211(19) 0.208(18) 0.209(18) 0.001(10) 0.015(10) -0.011(10)

loop_
_atom_type_symbol
_atom_type_description
_atom_type_scat_dispersion_real
_atom_type_scat_dispersion_imag
_atom_type_scat_source
C C 0.0033 0.0016 'International Tables Vol C Tables 4.2.6.8 and 6.1.1.4'
H H 0.0000 0.0000 'International Tables Vol C Tables 4.2.6.8 and 6.1.1.4'
N N 0.0061 0.0033 'International Tables Vol C Tables 4.2.6.8 and 6.1.1.4'
O O 0.0106 0.0060 'International Tables Vol C Tables 4.2.6.8 and 6.1.1.4'
Cu Cu 0.3201 1.2651 'International Tables Vol C Tables 4.2.6.8 and 6.1.1.4'
Cl Cl 0.1484 0.1585 'International Tables Vol C Tables 4.2.6.8 and 6.1.1.4'

loop_
_geom_angle_atom_site_label_1
_geom_angle_atom_site_label_2
_geom_angle_atom_site_label_3
_geom_angle
_geom_angle_site_symmetry_1
_geom_angle_site_symmetry_3
N18 Cu1 N11 159.7(5) . .
N18 Cu1 N8 81.2(5) . .
N11 Cu1 N8 80.2(4) . .
N18 Cu1 Cl2 97.3(4) . .
N11 Cu1 Cl2 98.1(4) . .
N8 Cu1 Cl2 163.2(3) . .
N18 Cu1 Cl1 101.9(3) . .
N11 Cu1 Cl1 87.6(3) . .
N8 Cu1 Cl1 94.4(3) . .
Cl2 Cu1 Cl1 102.23(14) . .
N36 Cu2 N29 164.6(5) . .
N36 Cu2 N26 82.6(4) . .
N29 Cu2 N26 81.9(5) . .
N36 Cu2 Cl3 97.6(4) . .
N29 Cu2 Cl3 97.2(4) . .
N26 Cu2 Cl3 164.8(3) . .
N36 Cu2 Cl4 88.5(3) . .
N29 Cu2 Cl4 92.7(4) . .
N26 Cu2 Cl4 93.4(3) . .
Cl3 Cu2 Cl4 101.79(16) . .
N47 Cu3 N54 162.3(5) . .
N47 Cu3 N44 81.1(4) . .
N54 Cu3 N44 81.7(4) . .
N47 Cu3 Cl5 97.6(3) . .
N54 Cu3 Cl5 98.4(4) . .
N44 Cu3 Cl5 167.6(3) . .
N47 Cu3 Cl1 94.0(3) . 1_655
N54 Cu3 Cl1 93.8(3) . 1_655
N44 Cu3 Cl1 103.9(3) . 1_655
Cl5 Cu3 Cl1 88.39(13) . 1_655
N47 Cu3 Cl5' 85.0(3) . .
N54 Cu3 Cl5' 89.2(3) . .
N44 Cu3 Cl5' 83.1(3) . .
Cl5 Cu3 Cl5' 84.59(10) . .
Cl1 Cu3 Cl5' 172.70(9) 1_655 .
Cu1 Cl1 Cu3 126.30(14) . 1_455
Cu3 Cl5 Cu3' 95.35(13) . .
C2 C1 C6 123.4(12) . .
C2 C1 C7 119.6(12) . .
C6 C1 C7 116.8(12) . .
C1 C2 C3 117.5(12) . .
C1 C2 C23 122.9(12) . .
C3 C2 C23 119.4(12) . .
C4 C3 C2 119.3(13) . .
C4 C3 C25 123.3(12) . .
C2 C3 C25 116.1(11) . .
C3 C4 C5 121.2(12) . .
C3 C4 C41 116.7(13) . .
C5 C4 C41 121.2(12) . .
C4 C5 C6 120.2(11) . .
C4 C5 C43 118.9(11) . .
C6 C5 C43 120.4(12) . .
C1 C6 C59 120.8(12) . .
C1 C6 C5 117.7(12) . .
C59 C6 C5 120.3(11) . .
N8 C7 C1 121.0(10) . .
N8 C7 H7A 105.7 . .
C1 C7 H7A 107.6 . .
N8 C7 H7B 107.6 . .
C1 C7 H7B 106.9 . .
H7A C7 H7B 107.4 . .
C7 N8 C9 111.0(10) . .
C7 N8 C16 109.7(10) . .
C9 N8 C16 112.8(10) . .
C7 N8 Cu1 121.1(8) . .
C9 N8 Cu1 102.0(8) . .
C16 N8 Cu1 99.6(8) . .
C10 C9 N8 111.0(11) . .
C10 C9 H9A 110.4 . .
N8 C9 H9A 109.4 . .
C10 C9 H9B 107.1 . .
N8 C9 H9B 110.4 . .
H9A C9 H9B 108.4 . .
C15 C10 N11 126.6(14) . .
C15 C10 C9 121.2(14) . .
N11 C10 C9 112.2(13) . .
C12 N11 C10 118.5(12) . .
C12 N11 Cu1 126.0(11) . .
C10 N11 Cu1 115.4(9) . .
N11 C12 C13 122.5(14) . .
N11 C12 H12 118.3 . .
C13 C12 H12 119.2 . .
C14 C13 C12 114.5(15) . .
C14 C13 H13 122.8 . .
C12 C13 H13 122.6 . .
C13 C14 C15 124.8(16) . .
C13 C14 H14 116.6 . .
C15 C14 H14 118.5 . .
C10 C15 C14 113.0(14) . .
C10 C15 H15 124.0 . .
C14 C15 H15 122.9 . .
N8 C16 C17 110.3(11) . .
N8 C16 H16A 106.8 . .
C17 C16 H16A 108.8 . .
N8 C16 H16B 111.1 . .
C17 C16 H16B 110.9 . .
H16A C16 H16B 108.8 . .
N18 C17 C22 124.6(13) . .
N18 C17 C16 112.8(12) . .
C22 C17 C16 122.4(13) . .
C17 N18 C19 117.9(12) . .
C17 N18 Cu1 114.9(9) . .
C19 N18 Cu1 127.1(10) . .
N18 C19 C20 122.4(13) . .
N18 C19 H19 117.5 . .
C20 C19 H19 120.1 . .
C21 C20 C19 115.0(14) . .
C21 C20 H20 122.0 . .
C19 C20 H20 123.0 . .
C20 C21 C22 125.7(14) . .
C20 C21 H21 116.8 . .
C22 C21 H21 117.5 . .
C17 C22 C21 114.0(14) . .
C17 C22 H22 123.5 . .
C21 C22 H22 122.5 . .
C24 C23 C2 109.7(12) . .
C24 C23 H23A 109.2 . .
C2 C23 H23A 111.1 . .
C24 C23 H23B 110.1 . .
C2 C23 H23B 108.0 . .
H23A C23 H23B 108.9 . .
C23 C24 H24A 110.3 . .
C23 C24 H24B 109.8 . .
H24A C24 H24B 109.5 . .
C23 C24 H24C 108.3 . .
H24A C24 H24C 109.5 . .
H24B C24 H24C 109.5 . .
N26 C25 C3 117.2(11) . .
N26 C25 H25A 107.7 . .
C3 C25 H25A 108.9 . .
N26 C25 H25B 107.5 . .
C3 C25 H25B 107.6 . .
H25A C25 H25B 107.6 . .
C27 N26 C34 110.6(11) . .
C27 N26 C25 112.9(10) . .
C34 N26 C25 115.2(10) . .
C27 N26 Cu2 104.5(8) . .
C34 N26 Cu2 107.7(8) . .
C25 N26 Cu2 105.0(8) . .
N26 C27 C28 109.9(12) . .
N26 C27 H27A 109.8 . .
C28 C27 H27A 109.9 . .
N26 C27 H27B 109.6 . .
C28 C27 H27B 109.1 . .
H27A C27 H27B 108.6 . .
N29 C28 C33 126.0(13) . .
N29 C28 C27 113.6(14) . .
C33 C28 C27 120.4(13) . .
C30 N29 C28 117.9(13) . .
C30 N29 Cu2 129.3(11) . .
C28 N29 Cu2 112.3(10) . .
N29 C30 C31 126.4(16) . .
N29 C30 H30 117.5 . .
C31 C30 H30 115.8 . .
C30 C31 C32 113.7(15) . .
C30 C31 H31 124.0 . .
C32 C31 H31 122.3 . .
C33 C32 C31 123.1(14) . .
C33 C32 H32 118.4 . .
C31 C32 H32 118.3 . .
C32 C33 C28 112.3(14) . .
C32 C33 H33 124.2 . .
C28 C33 H33 123.4 . .
N26 C34 C35 108.4(12) . .
N26 C34 H34A 109.1 . .
C35 C34 H34A 108.8 . .
N26 C34 H34B 111.8 . .
C35 C34 H34B 110.0 . .
H34A C34 H34B 108.8 . .
N36 C35 C40 122.1(13) . .
N36 C35 C34 118.1(13) . .
C40 C35 C34 119.1(14) . .
C35 N36 C37 116.6(13) . .
C35 N36 Cu2 114.5(9) . .
C37 N36 Cu2 128.7(11) . .
N36 C37 C38 125.8(16) . .
N36 C37 H37 117.0 . .
C38 C37 H37 117.2 . .
C39 C38 C37 116.1(15) . .
C39 C38 H38 121.7 . .
C37 C38 H38 122.1 . .
C40 C39 C38 122.3(16) . .
C40 C39 H39 120.0 . .
C38 C39 H39 117.7 . .
C39 C40 C35 116.3(16) . .
C39 C40 H40 123.0 . .
C35 C40 H40 120.6 . .
C4 C41 C42 108.0(11) . .
C4 C41 H41A 109.6 . .
C42 C41 H41A 110.8 . .
C4 C41 H41B 110.3 . .
C42 C41 H41B 109.6 . .
H41A C41 H41B 108.5 . .
C41 C42 H42A 110.6 . .
C41 C42 H42B 107.9 . .
H42A C42 H42B 109.5 . .
C41 C42 H42C 109.9 . .
H42A C42 H42C 109.5 . .
H42B C42 H42C 109.5 . .
C5 C43 N44 122.9(11) . .
C5 C43 H43A 106.9 . .
N44 C43 H43A 104.5 . .
C5 C43 H43B 107.5 . .
N44 C43 H43B 107.0 . .
H43A C43 H43B 107.2 . .
C52 N44 C45 116.0(11) . .
C52 N44 C43 111.5(10) . .
C45 N44 C43 114.3(11) . .
C52 N44 Cu3 101.5(7) . .
C45 N44 Cu3 106.9(8) . .
C43 N44 Cu3 105.0(7) . .
N44 C45 C46 111.5(12) . .
N44 C45 H45A 109.5 . .
C46 C45 H45A 109.5 . .
N44 C45 H45B 108.4 . .
C46 C45 H45B 109.8 . .
H45A C45 H45B 108.1 . .
C51 C46 N47 124.7(13) . .
C51 C46 C45 120.1(13) . .
N47 C46 C45 115.0(12) . .
C48 N47 C46 114.7(12) . .
C48 N47 Cu3 128.3(11) . .
C46 N47 Cu3 115.8(9) . .
N47 C48 C49 125.7(15) . .
N47 C48 H48 115.6 . .
C49 C48 H48 118.7 . .
C50 C49 C48 117.5(16) . .
C50 C49 H49 121.2 . .
C48 C49 H49 121.3 . .
C49 C50 C51 119.6(15) . .
C49 C50 H50 120.4 . .
C51 C50 H50 120.0 . .
C46 C51 C50 117.6(15) . .
C46 C51 H51 120.7 . .
C50 C51 H51 121.7 . .
N44 C52 C53 114.4(11) . .
N44 C52 H52A 109.1 . .
C53 C52 H52A 109.0 . .
N44 C52 H52B 109.0 . .
C53 C52 H52B 107.4 . .
H52A C52 H52B 107.6 . .
N54 C53 C58 124.6(14) . .
N54 C53 C52 112.2(12) . .
C58 C53 C52 122.1(14) . .
C53 N54 C55 116.8(12) . .
C53 N54 Cu3 117.6(10) . .
C55 N54 Cu3 125.5(10) . .
N54 C55 C56 119.7(14) . .
N54 C55 H55 119.0 . .
C56 C55 H55 121.3 . .
C57 C56 C55 120.6(14) . .
C57 C56 H56 120.7 . .
C55 C56 H56 118.6 . .
C58 C57 C56 118.4(14) . .
C58 C57 H57 120.5 . .
C56 C57 H57 121.1 . .
C53 C58 C57 119.8(15) . .
C53 C58 H58 121.1 . .
C57 C58 H58 119.1 . .
C6 C59 C60 115.3(12) . .
C6 C59 H59A 108.0 . .
C60 C59 H59A 107.7 . .
C6 C59 H59B 108.5 . .
C60 C59 H59B 109.5 . .
H59A C59 H59B 107.6 . .
C59 C60 H60A 109.1 . .
C59 C60 H60B 109.6 . .
H60A C60 H60B 109.5 . .
C59 C60 H60C 109.8 . .
H60A C60 H60C 109.5 . .
H60B C60 H60C 109.5 . .
N11' Cu1' N18' 160.3(5) . .
N11' Cu1' N8' 80.4(4) . .
N18' Cu1' N8' 82.5(5) . .
N11' Cu1' Cl2' 97.9(3) . .
N18' Cu1' Cl2' 95.6(4) . .
N8' Cu1' Cl2' 162.8(3) . .
N11' Cu1' Cl1' 89.8(3) . .
N18' Cu1' Cl1' 101.3(3) . .
N8' Cu1' Cl1' 94.8(3) . .
Cl2' Cu1' Cl1' 102.31(15) . .
N29' Cu2' Cl4A 100.7(8) . .
N29' Cu2' N36' 157.9(5) . .
Cl4A Cu2' N36' 98.1(8) . .
N29' Cu2' N26' 82.3(5) . .
Cl4A Cu2' N26' 172.9(9) . .
N36' Cu2' N26' 77.8(5) . .
N29' Cu2' Cl3' 100.5(4) . .
Cl4A Cu2' Cl3' 57.7(9) . .
N36' Cu2' Cl3' 99.4(4) . .
N26' Cu2' Cl3' 128.5(4) . .
N29' Cu2' Cl4' 84.5(4) . .
Cl4A Cu2' Cl4' 65.8(9) . .
N36' Cu2' Cl4' 92.7(3) . .
N26' Cu2' Cl4' 108.3(4) . .
Cl3' Cu2' Cl4' 123.2(2) . .
N54' Cu3' N47' 163.6(5) . .
N54' Cu3' N44' 82.1(4) . .
N47' Cu3' N44' 82.6(5) . .
N54' Cu3' Cl5' 96.4(3) . .
N47' Cu3' Cl5' 98.0(4) . .
N44' Cu3' Cl5' 172.4(3) . .
N54' Cu3' Cl1' 89.8(3) . 1_455
N47' Cu3' Cl1' 99.0(3) . 1_455
N44' Cu3' Cl1' 101.8(3) . 1_455
Cl5' Cu3' Cl1' 85.69(13) . 1_455
N54' Cu3' Cl5 90.2(3) . .
N47' Cu3' Cl5 82.9(3) . .
N44' Cu3' Cl5 86.1(3) . .
Cl5' Cu3' Cl5 86.43(11) . .
Cl1' Cu3' Cl5 172.08(10) 1_455 .
Cl3A Cl3' Cl4A 146.9(12) . .
Cl3A Cl3' Cu2' 92.4(8) . .
Cl4A Cl3' Cu2' 54.6(8) . .
Cu2' Cl4' Cl4A 49.1(7) . .
Cu2' Cl4A Cl3' 67.7(9) . .
Cu2' Cl4A Cl4' 65.2(8) . .
Cl3' Cl4A Cl4' 132.6(14) . .
Cu3' Cl5' Cu3 93.62(13) . .
C2' C1' C6' 121.3(12) . .
C2' C1' C7' 119.4(12) . .
C6' C1' C7' 119.0(12) . .
C1' C2' C3' 119.7(12) . .
C1' C2' C23' 118.4(12) . .
C3' C2' C23' 120.1(13) . .
C2' C3' C4' 119.7(13) . .
C2' C3' C25' 122.6(12) . .
C4' C3' C25' 117.4(12) . .
C5' C4' C3' 120.2(12) . .
C5' C4' C41' 120.3(12) . .
C3' C4' C41' 118.6(12) . .
C4' C5' C6' 121.5(13) . .
C4' C5' C43' 118.3(11) . .
C6' C5' C43' 119.3(13) . .
C5' C6' C1' 117.5(13) . .
C5' C6' C59' 121.6(13) . .
C1' C6' C59' 120.1(12) . .
C1' C7' N8' 116.0(10) . .
C1' C7' H7'A 109.5 . .
N8' C7' H7'A 109.0 . .
C1' C7' H7'B 106.4 . .
N8' C7' H7'B 107.9 . .
H7'A C7' H7'B 107.7 . .
C9' N8' C16' 111.7(11) . .
C9' N8' C7' 104.1(10) . .
C16' N8' C7' 112.6(10) . .
C9' N8' Cu1' 105.0(8) . .
C16' N8' Cu1' 104.5(8) . .
C7' N8' Cu1' 118.8(8) . .
N8' C9' C10' 107.2(11) . .
N8' C9' H9'A 109.5 . .
C10' C9' H9'A 111.6 . .
N8' C9' H9'B 110.2 . .
C10' C9' H9'B 109.5 . .
H9'A C9' H9'B 108.8 . .
N11' C10' C15' 120.7(13) . .
N11' C10' C9' 115.8(12) . .
C15' C10' C9' 123.5(13) . .
C12' N11' C10' 116.8(12) . .
C12' N11' Cu1' 128.9(10) . .
C10' N11' Cu1' 113.9(9) . .
N11' C12' C13' 127.1(15) . .
N11' C12' H12' 116.5 . .
C13' C12' H12' 116.4 . .
C14' C13' C12' 113.8(15) . .
C14' C13' H13' 122.4 . .
C12' C13' H13' 123.7 . .
C15' C14' C13' 120.3(16) . .
C15' C14' H14' 120.5 . .
C13' C14' H14' 119.2 . .
C14' C15' C10' 121.1(15) . .
C14' C15' H15' 119.6 . .
C10' C15' H15' 119.3 . .
C17' C16' N8' 106.2(11) . .
C17' C16' H16C 109.2 . .
N8' C16' H16C 110.8 . .
C17' C16' H16D 111.4 . .
N8' C16' H16D 110.3 . .
H16C C16' H16D 108.9 . .
C22' C17' N18' 119.6(13) . .
C22' C17' C16' 123.1(13) . .
N18' C17' C16' 116.8(12) . .
C19' N18' C17' 118.9(12) . .
C19' N18' Cu1' 131.5(11) . .
C17' N18' Cu1' 108.9(9) . .
C20' C19' N18' 121.1(15) . .
C20' C19' H19' 119.4 . .
N18' C19' H19' 119.5 . .
C19' C20' C21' 122.4(14) . .
C19' C20' H20' 118.6 . .
C21' C20' H20' 119.0 . .
C20' C21' C22' 120.2(14) . .
C20' C21' H21' 119.6 . .
C22' C21' H21' 120.1 . .
C21' C22' C17' 117.2(14) . .
C21' C22' H22' 122.2 . .
C17' C22' H22' 120.6 . .
C24' C23' C2' 113.4(12) . .
C24' C23' H23C 109.6 . .
C2' C23' H23C 111.4 . .
C24' C23' H23D 107.3 . .
C2' C23' H23D 107.0 . .
H23C C23' H23D 107.8 . .
C23' C24' H24D 108.4 . .
C23' C24' H24E 110.3 . .
H24D C24' H24E 109.5 . .
C23' C24' H24F 109.7 . .
H24D C24' H24F 109.5 . .
H24E C24' H24F 109.5 . .
C3' C25' N26' 117.2(11) . .
C3' C25' H25C 108.0 . .
N26' C25' H25C 107.6 . .
C3' C25' H25D 107.6 . .
N26' C25' H25D 108.4 . .
H25C C25' H25D 107.5 . .
C34' N26' C25' 116.3(12) . .
C34' N26' C27' 113.9(12) . .
C25' N26' C27' 109.6(11) . .
C34' N26' Cu2' 109.6(9) . .
C25' N26' Cu2' 110.4(8) . .
C27' N26' Cu2' 95.0(8) . .
C28' C27' N26' 110.4(14) . .
C28' C27' H27C 110.3 . .
N26' C27' H27C 109.3 . .
C28' C27' H27D 109.6 . .
N26' C27' H27D 108.7 . .
H27C C27' H27D 108.4 . .
N29' C28' C33' 124.2(16) . .
N29' C28' C27' 113.2(16) . .
C33' C28' C27' 121.5(17) . .
C30' N29' C28' 118.7(15) . .
C30' N29' Cu2' 126.6(13) . .
C28' N29' Cu2' 114.6(11) . .
N29' C30' C31' 122.9(18) . .
N29' C30' H30' 117.3 . .
C31' C30' H30' 119.8 . .
C32' C31' C30' 112.4(19) . .
C32' C31' H31' 121.9 . .
C30' C31' H31' 125.8 . .
C31' C32' C33' 126(2) . .
C31' C32' H32' 117.7 . .
C33' C32' H32' 116.5 . .
C28' C33' C32' 114.6(18) . .
C28' C33' H33' 122.6 . .
C32' C33' H33' 122.8 . .
C35' C34' N26' 114.3(13) . .
C35' C34' H34C 110.1 . .
N26' C34' H34C 109.0 . .
C35' C34' H34D 106.8 . .
N26' C34' H34D 108.3 . .
H34C C34' H34D 108.1 . .
N36' C35' C34' 118.2(13) . .
N36' C35' C40' 119.2(13) . .
C34' C35' C40' 121.6(14) . .
C35' N36' C37' 120.5(13) . .
C35' N36' Cu2' 116.9(9) . .
C37' N36' Cu2' 122.4(11) . .
N36' C37' C38' 123.9(16) . .
N36' C37' H37' 117.3 . .
C38' C37' H37' 118.7 . .
C39' C38' C37' 116.8(16) . .
C39' C38' H38' 122.6 . .
C37' C38' H38' 120.5 . .
C38' C39' C40' 120.0(17) . .
C38' C39' H39' 119.1 . .
C40' C39' H39' 120.8 . .
C35' C40' C39' 119.1(15) . .
C35' C40' H40' 119.8 . .
C39' C40' H40' 121.0 . .
C42' C41' C4' 115.0(11) . .
C42' C41' H41C 107.5 . .
C4' C41' H41C 108.9 . .
C42' C41' H41D 109.7 . .
C4' C41' H41D 107.7 . .
H41C C41' H41D 107.9 . .
C41' C42' H42D 109.6 . .
C41' C42' H42E 107.2 . .
H42D C42' H42E 109.5 . .
C41' C42' H42F 111.6 . .
H42D C42' H42F 109.5 . .
H42E C42' H42F 109.5 . .
C5' C43' N44' 118.5(10) . .
C5' C43' H43C 107.5 . .
N44' C43' H43C 108.1 . .
C5' C43' H43D 107.0 . .
N44' C43' H43D 107.9 . .
H43C C43' H43D 107.5 . .
C52' N44' C45' 108.8(11) . .
C52' N44' C43' 116.5(10) . .
C45' N44' C43' 114.4(10) . .
C52' N44' Cu3' 105.1(8) . .
C45' N44' Cu3' 106.3(7) . .
C43' N44' Cu3' 104.7(7) . .
C46' C45' N44' 111.1(11) . .
C46' C45' H45C 107.5 . .
N44' C45' H45C 108.0 . .
C46' C45' H45D 111.4 . .
N44' C45' H45D 110.3 . .
H45C C45' H45D 108.4 . .
C51' C46' N47' 118.2(14) . .
C51' C46' C45' 126.5(14) . .
N47' C46' C45' 115.3(13) . .
C48' N47' C46' 119.0(13) . .
C48' N47' Cu3' 124.9(10) . .
C46' N47' Cu3' 115.4(9) . .
N47' C48' C49' 119.8(14) . .
N47' C48' H48' 120.3 . .
C49' C48' H48' 119.9 . .
C48' C49' C50' 123.5(14) . .
C48' C49' H49' 118.5 . .
C50' C49' H49' 117.9 . .
C49' C50' C51' 112.8(14) . .
C49' C50' H50' 122.7 . .
C51' C50' H50' 124.5 . .
C46' C51' C50' 126.4(16) . .
C46' C51' H51' 116.0 . .
C50' C51' H51' 117.6 . .
N44' C52' C53' 109.7(12) . .
N44' C52' H52C 110.7 . .
C53' C52' H52C 110.3 . .
N44' C52' H52D 108.7 . .
C53' C52' H52D 108.9 . .
H52C C52' H52D 108.5 . .
N54' C53' C58' 122.1(14) . .
N54' C53' C52' 114.6(12) . .
C58' C53' C52' 123.2(14) . .
C55' N54' C53' 117.2(12) . .
C55' N54' Cu3' 129.3(10) . .
C53' N54' Cu3' 113.5(9) . .
N54' C55' C56' 128.4(15) . .
N54' C55' H55' 115.8 . .
C56' C55' H55' 115.8 . .
C57' C56' C55' 117.3(16) . .
C57' C56' H56' 120.5 . .
C55' C56' H56' 122.2 . .
C56' C57' C58' 118.5(16) . .
C56' C57' H57' 121.1 . .
C58' C57' H57' 120.3 . .
C53' C58' C57' 116.1(15) . .
C53' C58' H58' 120.5 . .
C57' C58' H58' 123.3 . .
C6' C59' C60' 112.4(12) . .
C6' C59' H59C 109.6 . .
C60' C59' H59C 109.1 . .
C6' C59' H59D 108.6 . .
C60' C59' H59D 109.2 . .
H59C C59' H59D 107.9 . .
C59' C60' H60D 109.6 . .
C59' C60' H60E 109.2 . .
H60D C60' H60E 109.5 . .
C59' C60' H60F 109.6 . .
H60D C60' H60F 109.5 . .
H60E C60' H60F 109.5 . .
O1A C2A H2AA 110.3 . .
O1A C2A H2AB 108.4 . .
H2AA C2A H2AB 109.5 . .
O1A C2A H2AC 109.7 . .
H2AA C2A H2AC 109.5 . .
H2AB C2A H2AC 109.5 . .
O1B C2B H2BC 107.3 . .
O1B C2B H2BA 112.7 . .
H2BC C2B H2BA 109.1 . .
O1B C2B H2BB 110.0 . .
H2BC C2B H2BB 109.1 . .
H2BA C2B H2BB 108.7 . .
O1D C2D H2DC 108.9 . .
O1D C2D H2DA 110.2 . .
H2DC C2D H2DA 107.5 . .
O1D C2D H2DB 112.8 . .
H2DC C2D H2DB 107.5 . .
H2DA C2D H2DB 109.8 . .
O1C C2C H2CA 106.7 . .
O1C C2C H2CB 110.8 . .
H2CA C2C H2CB 109.5 . .
O1C C2C H2CC 110.9 . .
H2CA C2C H2CC 109.5 . .
H2CB C2C H2CC 109.5 . .
O1E C2E H2EA 110.3 . .
O1E C2E H2EB 110.0 . .
H2EA C2E H2EB 109.5 . .
O1E C2E H2EC 108.1 . .
H2EA C2E H2EC 109.5 . .
H2EB C2E H2EC 109.5 . .
O1F C2F H2FA 109.7 . .
O1F C2F H2FB 110.3 . .
H2FA C2F H2FB 109.5 . .
O1F C2F H2FC 108.4 . .
H2FA C2F H2FC 109.5 . .
H2FB C2F H2FC 109.5 . .
O1G C2G H2GA 109.0 . .
O1G C2G H2GB 110.2 . .
H2GA C2G H2GB 109.5 . .
O1G C2G H2GC 109.2 . .
H2GA C2G H2GC 109.5 . .
H2GB C2G H2GC 109.5 . .
O1H C2H H2HA 110.7 . .
O1H C2H H2HB 108.7 . .
H2HA C2H H2HB 109.5 . .
O1H C2H H2HC 109.1 . .
H2HA C2H H2HC 109.5 . .
H2HB C2H H2HC 109.5 . .
O1J C2J H2JA 110.7 . .
O1J C2J H2JB 108.8 . .
H2JA C2J H2JB 109.5 . .
O1J C2J H2JC 109.0 . .
H2JA C2J H2JC 109.5 . .
H2JB C2J H2JC 109.5 . .
O1K C2K H2KA 101.6 . .
O1K C2K H2KB 108.5 . .
H2KA C2K H2KB 109.5 . .
O1K C2K H2KC 117.9 . .
H2KA C2K H2KC 109.5 . .
H2KB C2K H2KC 109.5 . .

loop_
_geom_bond_atom_site_label_1
_geom_bond_atom_site_label_2
_geom_bond_distance
_geom_bond_site_symmetry_2
Cu1 N18 1.990(11) .
Cu1 N11 2.001(10) .
Cu1 N8 2.109(11) .
Cu1 Cl2 2.251(4) .
Cu1 Cl1 2.579(4) .
Cu2 N36 1.963(11) .
Cu2 N29 1.994(12) .
Cu2 N26 2.061(11) .
Cu2 Cl3 2.227(4) .
Cu2 Cl4 2.699(5) .
Cu3 N47 1.937(11) .
Cu3 N54 1.972(11) .
Cu3 N44 2.133(10) .
Cu3 Cl5 2.289(4) .
Cu3 Cl1 2.710(4) 1_655
Cu3 Cl5' 3.000(4) .
Cl1 Cu3 2.710(4) 1_455
Cl5 Cu3' 2.928(4) .
C1 C2 1.409(17) .
C1 C6 1.410(17) .
C1 C7 1.501(16) .
C2 C3 1.484(17) .
C2 C23 1.532(17) .
C3 C4 1.402(17) .
C3 C25 1.571(17) .
C4 C5 1.417(17) .
C4 C41 1.568(17) .
C5 C6 1.461(17) .
C5 C43 1.480(16) .
C6 C59 1.432(16) .
C7 N8 1.468(14) .
C7 H7A 0.9598 .
C7 H7B 0.9601 .
N8 C9 1.489(14) .
N8 C16 1.500(16) .
C9 C10 1.482(17) .
C9 H9A 0.9601 .
C9 H9B 0.9602 .
C10 C15 1.364(17) .
C10 N11 1.372(17) .
N11 C12 1.340(17) .
C12 C13 1.439(19) .
C12 H12 0.9597 .
C13 C14 1.41(2) .
C13 H13 0.9598 .
C14 C15 1.429(19) .
C14 H14 0.9600 .
C15 H15 0.9599 .
C16 C17 1.528(17) .
C16 H16A 0.9599 .
C16 H16B 0.9598 .
C17 N18 1.326(16) .
C17 C22 1.389(17) .
N18 C19 1.375(16) .
C19 C20 1.431(17) .
C19 H19 0.9601 .
C20 C21 1.324(17) .
C20 H20 0.9599 .
C21 C22 1.420(18) .
C21 H21 0.9600 .
C22 H22 0.9601 .
C23 C24 1.525(17) .
C23 H23A 0.9598 .
C23 H23B 0.9600 .
C24 H24A 0.9801 .
C24 H24B 0.9800 .
C24 H24C 0.9799 .
C25 N26 1.474(15) .
C25 H25A 0.9601 .
C25 H25B 0.9602 .
N26 C27 1.445(15) .
N26 C34 1.469(15) .
C27 C28 1.538(17) .
C27 H27A 0.9599 .
C27 H27B 0.9600 .
C28 N29 1.389(17) .
C28 C33 1.423(19) .
N29 C30 1.270(17) .
C30 C31 1.388(19) .
C30 H30 0.9602 .
C31 C32 1.50(2) .
C31 H31 0.9600 .
C32 C33 1.390(18) .
C32 H32 0.9601 .
C33 H33 0.9604 .
C34 C35 1.543(18) .
C34 H34A 0.9599 .
C34 H34B 0.9605 .
C35 N36 1.299(16) .
C35 C40 1.47(2) .
N36 C37 1.331(17) .
C37 C38 1.376(18) .
C37 H37 0.9602 .
C38 C39 1.357(19) .
C38 H38 0.9600 .
C39 C40 1.33(2) .
C39 H39 0.9601 .
C40 H40 0.9601 .
C41 C42 1.683(19) .
C41 H41A 0.9598 .
C41 H41B 0.9601 .
C42 H42A 0.9800 .
C42 H42B 0.9800 .
C42 H42C 0.9800 .
C43 N44 1.497(14) .
C43 H43A 0.9599 .
C43 H43B 0.9602 .
N44 C52 1.474(14) .
N44 C45 1.483(16) .
C45 C46 1.506(17) .
C45 H45A 0.9599 .
C45 H45B 0.9599 .
C46 C51 1.313(17) .
C46 N47 1.393(16) .
N47 C48 1.328(16) .
C48 C49 1.405(19) .
C48 H48 0.9600 .
C49 C50 1.322(19) .
C49 H49 0.9601 .
C50 C51 1.47(2) .
C50 H50 0.9599 .
C51 H51 0.9601 .
C52 C53 1.490(17) .
C52 H52A 0.9603 .
C52 H52B 0.9600 .
C53 N54 1.319(15) .
C53 C58 1.326(17) .
N54 C55 1.357(16) .
C55 C56 1.383(18) .
C55 H55 0.9600 .
C56 C57 1.347(18) .
C56 H56 0.9601 .
C57 C58 1.337(18) .
C57 H57 0.9599 .
C58 H58 0.9601 .
C59 C60 1.558(17) .
C59 H59A 0.9601 .
C59 H59B 0.9598 .
C60 H60A 0.9801 .
C60 H60B 0.9800 .
C60 H60C 0.9801 .
Cu1' N11' 2.026(10) .
Cu1' N18' 2.028(11) .
Cu1' N8' 2.059(11) .
Cu1' Cl2' 2.251(4) .
Cu1' Cl1' 2.535(4) .
Cu2' N29' 1.962(12) .
Cu2' Cl4A 1.99(3) .
Cu2' N36' 2.019(11) .
Cu2' N26' 2.129(12) .
Cu2' Cl3' 2.259(6) .
Cu2' Cl4' 2.392(6) .
Cu3' N54' 1.929(11) .
Cu3' N47' 1.950(12) .
Cu3' N44' 2.071(11) .
Cu3' Cl5' 2.280(4) .
Cu3' Cl1' 2.797(4) 1_455
Cl3' Cl3A 1.64(2) .
Cl3' Cl4A 2.06(3) .
Cl4' Cl4A 2.40(3) .
C1' C2' 1.403(16) .
C1' C6' 1.462(18) .
C1' C7' 1.543(16) .
C2' C3' 1.407(17) .
C2' C23' 1.503(17) .
C3' C4' 1.445(17) .
C3' C25' 1.498(17) .
C4' C5' 1.393(17) .
C4' C41' 1.504(17) .
C5' C6' 1.414(18) .
C5' C43' 1.527(17) .
C6' C59' 1.487(17) .
C7' N8' 1.589(15) .
C7' H7'A 0.9599 .
C7' H7'B 0.9602 .
N8' C9' 1.479(15) .
N8' C16' 1.484(15) .
C9' C10' 1.556(18) .
C9' H9'A 0.9601 .
C9' H9'B 0.9602 .
C10' N11' 1.292(15) .
C10' C15' 1.393(17) .
N11' C12' 1.283(16) .
C12' C13' 1.400(18) .
C12' H12' 0.9599 .
C13' C14' 1.353(19) .
C13' H13' 0.9601 .
C14' C15' 1.307(18) .
C14' H14' 0.9600 .
C15' H15' 0.9600 .
C16' C17' 1.480(17) .
C16' H16C 0.9600 .
C16' H16D 0.9599 .
C17' C22' 1.410(17) .
C17' N18' 1.426(17) .
N18' C19' 1.361(17) .
C19' C20' 1.312(17) .
C19' H19' 0.9602 .
C20' C21' 1.380(18) .
C20' H20' 0.9601 .
C21' C22' 1.389(18) .
C21' H21' 0.9600 .
C22' H22' 0.9598 .
C23' C24' 1.483(17) .
C23' H23C 0.9600 .
C23' H23D 0.9601 .
C24' H24D 0.9799 .
C24' H24E 0.9799 .
C24' H24F 0.9801 .
C25' N26' 1.547(16) .
C25' H25C 0.9601 .
C25' H25D 0.9600 .
N26' C34' 1.436(17) .
N26' C27' 1.603(18) .
C27' C28' 1.46(2) .
C27' H27C 0.9601 .
C27' H27D 0.9600 .
C28' N29' 1.346(19) .
C28' C33' 1.35(2) .
N29' C30' 1.331(19) .
C30' C31' 1.48(2) .
C30' H30' 0.9599 .
C31' C32' 1.35(2) .
C31' H31' 0.9601 .
C32' C33' 1.44(2) .
C32' H32' 0.9600 .
C33' H33' 0.9600 .
C34' C35' 1.374(17) .
C34' H34C 0.9598 .
C34' H34D 0.9599 .
C35' N36' 1.316(15) .
C35' C40' 1.379(17) .
N36' C37' 1.352(17) .
C37' C38' 1.371(19) .
C37' H37' 0.9599 .
C38' C39' 1.34(2) .
C38' H38' 0.9597 .
C39' C40' 1.447(19) .
C39' H39' 0.9599 .
C40' H40' 0.9599 .
C41' C42' 1.463(18) .
C41' H41C 0.9600 .
C41' H41D 0.9599 .
C42' H42D 0.9799 .
C42' H42E 0.9802 .
C42' H42F 0.9798 .
C43' N44' 1.564(15) .
C43' H43C 0.9600 .
C43' H43D 0.9597 .
N44' C52' 1.457(16) .
N44' C45' 1.518(16) .
C45' C46' 1.480(18) .
C45' H45C 0.9601 .
C45' H45D 0.9599 .
C46' C51' 1.338(18) .
C46' N47' 1.386(16) .
N47' C48' 1.376(17) .
C48' C49' 1.378(18) .
C48' H48' 0.9599 .
C49' C50' 1.380(18) .
C49' H49' 0.9601 .
C50' C51' 1.393(19) .
C50' H50' 0.9605 .
C51' H51' 0.9600 .
C52' C53' 1.463(18) .
C52' H52C 0.9599 .
C52' H52D 0.9601 .
C53' N54' 1.415(16) .
C53' C58' 1.428(19) .
N54' C55' 1.305(16) .
C55' C56' 1.407(19) .
C55' H55' 0.9600 .
C56' C57' 1.39(2) .
C56' H56' 0.9601 .
C57' C58' 1.54(2) .
C57' H57' 0.9601 .
C58' H58' 0.9599 .
C59' C60' 1.497(16) .
C59' H59C 0.9601 .
C59' H59D 0.9602 .
C60' H60D 0.9802 .
C60' H60E 0.9797 .
C60' H60F 0.9801 .
O1A C2A 1.422(16) .
C2A H2AA 0.9601 .
C2A H2AB 0.9601 .
C2A H2AC 0.9600 .
O1B C2B 1.39(2) .
C2B H2BC 0.9600 .
C2B H2BA 0.9600 .
C2B H2BB 0.9599 .
C2D O1D 1.32(2) .
C2D H2DC 0.9600 .
C2D H2DA 0.9600 .
C2D H2DB 0.9600 .
O1C C2C 1.75(3) .
C2C H2CA 0.9600 .
C2C H2CB 0.9599 .
C2C H2CC 0.9600 .
O1E C2E 1.43(2) .
C2E H2EA 0.9600 .
C2E H2EB 0.9599 .
C2E H2EC 0.9600 .
O1F C2F 1.55(2) .
C2F H2FA 0.9601 .
C2F H2FB 0.9599 .
C2F H2FC 0.9600 .
O1G C2G 1.359(19) .
C2G H2GA 0.9600 .
C2G H2GB 0.9600 .
C2G H2GC 0.9598 .
O1H C2H 1.47(3) .
C2H H2HA 0.9601 .
C2H H2HB 0.9600 .
C2H H2HC 0.9600 .
O1I C2I 1.53(3) .
O1J C2J 1.343(19) .
C2J H2JA 0.9600 .
C2J H2JB 0.9599 .
C2J H2JC 0.9599 .
O1K C2K 1.22(3) .
C2K H2KA 0.9599 .
C2K H2KB 0.9600 .
C2K H2KC 0.9602 .
